data_1516571
loop_
_publ_author_name
'Henke, Sebastian'
'Li, Wei'
'Cheetham, Anthony K.'

_publ_section_title
;
 Guest-dependent mechanical anisotropy in pillared-layered soft porous
 crystals -- a nanoindentation study
;
_journal_issue 6
_journal_name_full 'Chemical Science'
_journal_page_first 2392
_journal_paper_doi 10.1039/c4sc00497c
_journal_volume 5
_journal_year 2014
_chemical_formula_moiety '(C22 H20 N2 O8 Zn2) 4(C3 H7 N O)'
_chemical_formula_sum 'C34 H48 N6 O12 Zn2'
_chemical_formula_weight 863.52
_chemical_name_common DMOF
_space_group_crystal_system tetragonal
_space_group_IT_number 140
_space_group_name_Hall '-I 4 2c'
_space_group_name_H-M_alt 'I 4/m c m'
_symmetry_space_group_name_Hall '-I 4 2c'
_symmetry_space_group_name_H-M 'I 4/m c m'
_atom_sites_solution_hydrogens geom
_atom_sites_solution_primary direct
_atom_sites_solution_secondary difmap
_audit_creation_date 2013-08-05
_audit_creation_method
;
  Olex2 1.2
  (compiled Apr 23 2013 17:54:37, GUI svn.r4466)
;
_cell_angle_alpha 90.00
_cell_angle_beta 90.00
_cell_angle_gamma 90.00
_cell_formula_units_Z 4
_cell_length_a 15.0609(8)
_cell_length_b 15.0609(8)
_cell_length_c 19.2433(13)
_cell_measurement_reflns_used 1150
_cell_measurement_temperature 270.00(14)
_cell_measurement_theta_max 26.8700
_cell_measurement_theta_min 4.2500
_cell_volume 4365.0(4)
_computing_cell_refinement
;
CrysAlisPro, Agilent Technologies,
Version 1.171.36.28 (release 01-02-2013 CrysAlis171 .NET)
(compiled Feb  1 2013,16:14:44)
;
_computing_data_collection
;
CrysAlisPro, Agilent Technologies,
Version 1.171.36.28 (release 01-02-2013 CrysAlis171 .NET)
(compiled Feb  1 2013,16:14:44)
;
_computing_data_reduction
;
CrysAlisPro, Agilent Technologies,
Version 1.171.36.28 (release 01-02-2013 CrysAlis171 .NET)
(compiled Feb  1 2013,16:14:44)
;
_computing_molecular_graphics
;
O. V. Dolomanov, L. J. Bourhis, R. J. Gildea, J. A. K. Howard and H. Puschmann,
OLEX2: a complete structure solution, refinement and analysis program.
J. Appl. Cryst. (2009). 42, 339-341.
;
_computing_publication_material
;
O. V. Dolomanov, L. J. Bourhis, R. J. Gildea, J. A. K. Howard and H. Puschmann,
OLEX2: a complete structure solution, refinement and analysis program.
J. Appl. Cryst. (2009). 42, 339-341.
;
_computing_structure_refinement
;
XL, G.M. Sheldrick, Acta Cryst.
(2008). A64, 112-122
;
_computing_structure_solution
;
XS, G.M. Sheldrick, Acta Cryst.
(2008). A64, 112-122
;
_diffrn_ambient_temperature 270.00(14)
_diffrn_detector_area_resol_mean 16.1183
_diffrn_measured_fraction_theta_full 0.9847
_diffrn_measured_fraction_theta_max 0.9847
_diffrn_measurement_details
;
  1 omega  -80.00    1.00   1.0000   10.0000
omega____ theta____ kappa____ phi______ frames
    -      -20.4634  -57.0000    0.0000 81

  2 omega  -63.00  -31.00   1.0000   10.0000
omega____ theta____ kappa____ phi______ frames
    -      -20.4634   19.0000  -90.0000 32

  3 omega  -62.00  -36.00   1.0000   10.0000
omega____ theta____ kappa____ phi______ frames
    -      -20.4634  -19.0000 -150.0000 26
;
_diffrn_measurement_device_type 'Xcalibur, Eos, Gemini ultra'
_diffrn_measurement_method '\w scans'
_diffrn_orient_matrix_UB_11 0.0370018000
_diffrn_orient_matrix_UB_12 0.0255888000
_diffrn_orient_matrix_UB_13 0.0106219000
_diffrn_orient_matrix_UB_21 -0.0026182000
_diffrn_orient_matrix_UB_22 -0.0190900000
_diffrn_orient_matrix_UB_23 0.0336952000
_diffrn_orient_matrix_UB_31 0.0289105000
_diffrn_orient_matrix_UB_32 -0.0346624000
_diffrn_orient_matrix_UB_33 -0.0106112000
_diffrn_radiation_monochromator graphite
_diffrn_radiation_type 'Mo K\a'
_diffrn_radiation_wavelength 0.7107
_diffrn_reflns_av_R_equivalents 0.0445
_diffrn_reflns_av_unetI/netI 0.0419
_diffrn_reflns_limit_h_max 9
_diffrn_reflns_limit_h_min -19
_diffrn_reflns_limit_k_max 16
_diffrn_reflns_limit_k_min -19
_diffrn_reflns_limit_l_max 24
_diffrn_reflns_limit_l_min -22
_diffrn_reflns_number 5404
_diffrn_reflns_theta_full 27.49
_diffrn_reflns_theta_max 27.49
_diffrn_reflns_theta_min 3.20
_diffrn_source 'Enhance (Mo) X-ray Source'
_exptl_absorpt_coefficient_mu 1.159
_exptl_absorpt_correction_T_max 1.00000
_exptl_absorpt_correction_T_min 0.57880
_exptl_absorpt_correction_type multi-scan
_exptl_absorpt_process_details
;
CrysAlisPro, Agilent Technologies,
Version 1.171.36.28 (release 01-02-2013 CrysAlis171 .NET)
(compiled Feb  1 2013,16:14:44)
Empirical absorption correction using spherical harmonics,
 implemented in SCALE3 ABSPACK scaling algorithm.
;
_exptl_crystal_colour colourless
_exptl_crystal_colour_primary colourless
_exptl_crystal_density_diffrn 1.314
_exptl_crystal_density_method 'not measured'
_exptl_crystal_description block
_exptl_crystal_F_000 1800
_exptl_crystal_size_max 0.25
_exptl_crystal_size_mid 0.17
_exptl_crystal_size_min 0.12
_refine_diff_density_max 0.669
_refine_diff_density_min -0.466
_refine_diff_density_rms 0.087
_refine_ls_extinction_method none
_refine_ls_goodness_of_fit_ref 1.114
_refine_ls_hydrogen_treatment mixed
_refine_ls_matrix_type full
_refine_ls_number_parameters 70
_refine_ls_number_reflns 1349
_refine_ls_number_restraints 14
_refine_ls_restrained_S_all 1.134
_refine_ls_R_factor_all 0.0844
_refine_ls_R_factor_gt 0.0568
_refine_ls_shift/su_max 0.000
_refine_ls_shift/su_mean 0.000
_refine_ls_structure_factor_coef Fsqd
_refine_ls_weighting_details 'calc w=1/[\s^2^(Fo^2^)+(0.0863P)^2^+8.3113P] where P=(Fo^2^+2Fc^2^)/3'
_refine_ls_weighting_scheme calc
_refine_ls_wR_factor_gt 0.1558
_refine_ls_wR_factor_ref 0.1811
_reflns_number_gt 882
_reflns_number_total 1349
_reflns_threshold_expression >2sigma(I)
_cod_data_source_file c4sc00497c2.cif
_cod_data_source_block DMOF
_cod_database_code 1516571
_chemical_oxdiff_formula 'C17 H24 N3 O6 Zn'
_reflns_odcompleteness_completeness 88.32
_reflns_odcompleteness_iscentric 1
_reflns_odcompleteness_theta 29.10
_olex2_refinement_description
;
1. Fixed Uiso
 At 1.2 times of:
  All C(H) groups, All C(H,H) groups
 At 1.5 times of:
  All C(H,H,H) groups
2. Restrained distances
 O2-N2
 2.3 with sigma of 0.01
 O2-C6
 1.2 with sigma of 0.01
3. Uiso/Uaniso restraints and constraints
Uanis(C4) \\sim Ueq, Uanis(C5) \\sim Ueq: with sigma of 0.01 and sigma for terminal atoms of 0.005
4. Others
 Fixed Sof: C4(0.375) H4A(0.375) H4B(0.375) C5(0.375) H5A(0.375) H5B(0.375)
 O2(0.5)
5.a Secondary CH2 refined with riding coordinates:
 C4(H4A,H4B), C5(H5A,H5B)
5.b Aromatic/amide H refined with riding coordinates:
 C3(H3)
5.c Idealised Me refined as rotating group:
 C7(H7A,H7B,H7C)
;

loop_
_space_group_symop_id
_space_group_symop_operation_xyz
1 'x, y, z'
2 '-y, x, z'
3 '-x, -y, z'
4 'y, -x, z'
5 'x, -y, -z+1/2'
6 '-x, y, -z+1/2'
7 'y, x, -z+1/2'
8 '-y, -x, -z+1/2'
9 'x+1/2, y+1/2, z+1/2'
10 '-y+1/2, x+1/2, z+1/2'
11 '-x+1/2, -y+1/2, z+1/2'
12 'y+1/2, -x+1/2, z+1/2'
13 'x+1/2, -y+1/2, -z+1'
14 '-x+1/2, y+1/2, -z+1'
15 'y+1/2, x+1/2, -z+1'
16 '-y+1/2, -x+1/2, -z+1'
17 '-x, -y, -z'
18 'y, -x, -z'
19 'x, y, -z'
20 '-y, x, -z'
21 '-x, y, z-1/2'
22 'x, -y, z-1/2'
23 '-y, -x, z-1/2'
24 'y, x, z-1/2'
25 '-x+1/2, -y+1/2, -z+1/2'
26 'y+1/2, -x+1/2, -z+1/2'
27 'x+1/2, y+1/2, -z+1/2'
28 '-y+1/2, x+1/2, -z+1/2'
29 '-x+1/2, y+1/2, z'
30 'x+1/2, -y+1/2, z'
31 '-y+1/2, -x+1/2, z'
32 'y+1/2, x+1/2, z'

loop_
_atom_site_label
_atom_site_type_symbol
_atom_site_fract_x
_atom_site_fract_y
_atom_site_fract_z
_atom_site_U_iso_or_equiv
_atom_site_adp_type
_atom_site_occupancy
_atom_site_symmetry_multiplicity
_atom_site_calc_flag
_atom_site_refinement_flags
_atom_site_disorder_assembly
_atom_site_disorder_group
Zn1 Zn 0.0000 0.0000 0.07668(4) 0.0321(3) Uani 1 4 d S . .
N1 N 0.0000 0.0000 0.1835(3) 0.0341(14) Uani 1 4 d S . .
O1 O 0.0551(2) -0.1217(2) 0.05751(16) 0.0579(9) Uani 1 1 d . . .
C2 C 0.1403(4) -0.2293(3) 0.0000 0.0380(12) Uani 1 2 d S . .
C3 C 0.1708(3) -0.2639(3) 0.0613(2) 0.0532(11) Uani 1 1 d . A .
H3 H 0.1478 -0.2436 0.1032 0.064 Uiso 1 1 calc R . .
C1 C 0.0783(4) -0.1520(4) 0.0000 0.0423(13) Uani 1 2 d S . .
C4 C 0.0744(10) -0.0513(13) 0.2099(6) 0.058(3) Uani 0.375 1 d PU A 1
H4A H 0.1289 -0.0171 0.2071 0.070 Uiso 0.375 1 calc PR A 1
H4B H 0.0818 -0.1054 0.1832 0.070 Uiso 0.375 1 calc PR A 1
C5 C 0.0889(8) 0.0174(14) 0.2113(7) 0.057(3) Uani 0.375 1 d PU . 2
H5A H 0.1018 0.0805 0.2100 0.069 Uiso 0.375 1 calc PR . 2
H5B H 0.1334 -0.0136 0.1841 0.069 Uiso 0.375 1 calc PR . 2
N2 N 0.3669(6) -0.1331(6) 0.1558(7) 0.175(5) Uiso 1 2 d SD . .
C7 C 0.3192(10) -0.0685(9) 0.1155(8) 0.245(7) Uiso 1 1 d . . .
H7A H 0.3594 -0.0392 0.0844 0.367 Uiso 1 1 calc R . .
H7B H 0.2928 -0.0256 0.1461 0.367 Uiso 1 1 calc R . .
H7C H 0.2735 -0.0976 0.0893 0.367 Uiso 1 1 calc R . .
C6 C 0.3328(16) -0.1672(16) 0.225(2) 0.318(15) Uiso 1 2 d SD . .
O2 O 0.2678(14) -0.1227(18) 0.2442(9) 0.269(11) Uiso 0.50 1 d PD . .

loop_
_atom_site_aniso_label
_atom_site_aniso_U_11
_atom_site_aniso_U_22
_atom_site_aniso_U_33
_atom_site_aniso_U_23
_atom_site_aniso_U_13
_atom_site_aniso_U_12
Zn1 0.0352(4) 0.0352(4) 0.0259(5) 0.000 0.000 0.000
N1 0.0341(19) 0.0341(19) 0.034(3) 0.000 0.000 0.000
O1 0.078(2) 0.0478(18) 0.0481(16) 0.0018(15) 0.0106(17) 0.0201(18)
C2 0.042(3) 0.037(3) 0.035(3) 0.000 0.000 0.009(2)
C3 0.063(3) 0.057(3) 0.040(2) 0.000(2) 0.010(2) 0.018(2)
C1 0.046(3) 0.040(3) 0.040(3) 0.000 0.000 0.004(2)
C4 0.058(7) 0.081(8) 0.035(5) 0.001(6) -0.004(5) 0.034(6)
C5 0.039(5) 0.089(8) 0.044(6) 0.004(7) -0.003(5) -0.001(6)

loop_
_atom_type_symbol
_atom_type_description
_atom_type_scat_dispersion_real
_atom_type_scat_dispersion_imag
_atom_type_scat_source
C C 0.0033 0.0016 'International Tables Vol C Tables 4.2.6.8 and 6.1.1.4'
H H 0.0000 0.0000 'International Tables Vol C Tables 4.2.6.8 and 6.1.1.4'
N N 0.0061 0.0033 'International Tables Vol C Tables 4.2.6.8 and 6.1.1.4'
O O 0.0106 0.0060 'International Tables Vol C Tables 4.2.6.8 and 6.1.1.4'
Zn Zn 0.2839 1.4301 'International Tables Vol C Tables 4.2.6.8 and 6.1.1.4'

loop_
_geom_angle_atom_site_label_1
_geom_angle_atom_site_label_2
_geom_angle_atom_site_label_3
_geom_angle
_geom_angle_site_symmetry_1
_geom_angle_site_symmetry_3
N1 Zn1 Zn1 180.0 . 17
O1 Zn1 Zn1 79.61(9) 2 17
O1 Zn1 Zn1 79.61(9) 4 17
O1 Zn1 Zn1 79.61(9) . 17
O1 Zn1 Zn1 79.61(9) 3 17
O1 Zn1 N1 100.39(9) 3 .
O1 Zn1 N1 100.39(9) . .
O1 Zn1 N1 100.39(9) 2 .
O1 Zn1 N1 100.39(9) 4 .
O1 Zn1 O1 88.14(3) 2 3
O1 Zn1 O1 88.14(3) 4 3
O1 Zn1 O1 159.22(17) 4 2
O1 Zn1 O1 159.22(17) 3 .
O1 Zn1 O1 88.14(3) 2 .
O1 Zn1 O1 88.14(3) 4 .
C4 N1 Zn1 110.5(5) . .
C4 N1 Zn1 110.5(5) 3 .
C4 N1 Zn1 110.5(5) 2 .
C4 N1 Zn1 110.5(5) 4 .
C4 N1 C4 139.1(10) . 3
C4 N1 C4 139.1(10) 2 4
C4 N1 C4 83.0(3) 2 .
C4 N1 C4 83.0(3) 4 .
C4 N1 C4 83.0(3) 4 3
C4 N1 C4 83.0(3) 2 3
C4 N1 C5 119.8(7) 3 4
C4 N1 C5 119.8(7) 2 3
C4 N1 C5 41.3(7) . 4
C4 N1 C5 42.5(7) 3 3
C4 N1 C5 41.3(7) 4 3
C4 N1 C5 118.8(7) . 3
C4 N1 C5 42.5(7) 4 4
C4 N1 C5 41.3(7) 2 .
C4 N1 C5 42.5(7) 2 2
C4 N1 C5 118.8(7) 4 2
C4 N1 C5 118.8(7) 3 .
C4 N1 C5 42.5(7) . .
C4 N1 C5 119.8(7) 4 .
C4 N1 C5 118.8(7) 2 4
C4 N1 C5 119.8(7) . 2
C4 N1 C5 41.3(7) 3 2
C5 N1 Zn1 111.4(5) 3 .
C5 N1 Zn1 111.4(5) 4 .
C5 N1 Zn1 111.4(5) 2 .
C5 N1 Zn1 111.4(5) . .
C5 N1 C5 137.2(11) 2 4
C5 N1 C5 82.4(4) . 4
C5 N1 C5 82.4(4) . 2
C5 N1 C5 82.4(4) 4 3
C5 N1 C5 82.4(4) 2 3
C5 N1 C5 137.2(11) . 3
C1 O1 Zn1 127.0(3) . .
C3 C2 C3 119.0(5) 19 .
C3 C2 C1 120.5(3) . .
C3 C2 C1 120.5(3) 19 .
C2 C3 C3 120.5(3) . 32_545
O1 C1 O1 125.0(5) . 19
O1 C1 C2 117.5(3) 19 .
O1 C1 C2 117.5(3) . .
N1 C4 C4 106.3(8) . 8
N1 C5 C5 106.5(8) . 5
C7 N2 C7 112.8(15) 32_545 .
C7 N2 C6 122.2(8) . .
C7 N2 C6 122.2(8) 32_545 .
O2 C6 N2 110(2) 32_545 .
O2 C6 N2 110(2) . .
O2 C6 O2 140(5) 32_545 .

loop_
_geom_bond_atom_site_label_1
_geom_bond_atom_site_label_2
_geom_bond_distance
_geom_bond_site_symmetry_2
Zn1 Zn1 2.9511(15) 17
Zn1 N1 2.056(6) .
Zn1 O1 2.045(3) 2
Zn1 O1 2.045(3) 4
Zn1 O1 2.045(3) .
Zn1 O1 2.045(3) 3
N1 C4 1.453(11) .
N1 C4 1.453(11) 3
N1 C4 1.453(11) 2
N1 C4 1.453(11) 4
N1 C5 1.466(12) 4
N1 C5 1.466(12) 3
N1 C5 1.466(12) .
N1 C5 1.466(12) 2
O1 C1 1.248(4) .
C2 C3 1.369(5) .
C2 C3 1.369(5) 19
C2 C1 1.491(7) .
C3 C3 1.391(9) 32_545
C1 O1 1.248(4) 19
C4 C4 1.62(3) 8
C5 C5 1.58(3) 5
N2 C7 1.436(13) .
N2 C7 1.436(13) 32_545
N2 C6 1.52(3) .
C6 O2 1.241(9) 32_545
C6 O2 1.241(9) .
